data_7706670
loop_
_publ_author_name
'Li, Jiahe'
'Yan, Hao'
'Wang, Zhiyuan'
'Liu, Rongping'
'Luo, Baomei'
'Yang, Dengfeng'
'Chen, Hailan'
'Pan, Lixia'
'Ma, Zhen'

_publ_section_title
;
 Copper chloride complexes with substituted 4'-phenyl-terpyridine ligands:
 synthesis, characterization, antiproliferative activities and DNA
 interactions.
;
_journal_issue 23
_journal_name_full 'Dalton transactions (Cambridge, England : 2003)'
_journal_page_first 8243
_journal_page_last 8257
_journal_paper_doi 10.1039/d0dt03989f
_journal_volume 50
_journal_year 2021
_chemical_formula_moiety 'C21 H14 Cl2 Cu F N3, 0.5(H2 O)'
_chemical_formula_sum 'C21 H15 Cl2 Cu F N3 O0.5'
_chemical_formula_weight 470.80
_space_group_crystal_system triclinic
_space_group_IT_number 2
_space_group_name_Hall '-P 1'
_space_group_name_H-M_alt 'P -1'
_atom_sites_solution_hydrogens mixed
_audit_creation_method SHELXL-2018/3
_audit_update_record
;
2020-11-15 deposited with the CCDC.	2021-02-08 downloaded from the CCDC.
;
_cell_angle_alpha 79.386(3)
_cell_angle_beta 76.853(3)
_cell_angle_gamma 86.680(3)
_cell_formula_units_Z 4
_cell_length_a 9.9712(4)
_cell_length_b 11.3078(5)
_cell_length_c 17.6171(6)
_cell_measurement_reflns_used 10065
_cell_measurement_temperature 293(2)
_cell_measurement_theta_max 29.0550
_cell_measurement_theta_min 3.7310
_cell_volume 1900.94(13)
_computing_cell_refinement 'CrysAlisPro 1.171.39.27b (Rigaku OD, 2015)'
_computing_data_collection 'CrysAlisPro 1.171.39.27b (Rigaku OD, 2015)'
_computing_data_reduction 'CrysAlisPro 1.171.39.27b (Rigaku OD, 2015)'
_computing_molecular_graphics 'Mercury (Macrae et al., 2008)'
_computing_publication_material 'SHELXL2018 and PLATON (Spek, 2009)'
_computing_structure_refinement 'SHELXL-2018/3 (Sheldrick, 2018)'
_computing_structure_solution 'SHELXS-97 (Sheldrick, 2008)'
_diffrn_ambient_temperature 293(2)
_diffrn_detector_area_resol_mean 10.3818
_diffrn_measured_fraction_theta_full 0.998
_diffrn_measured_fraction_theta_max 0.836
_diffrn_measurement_device_type 'SuperNova, Dual, Cu at zero, Atlas'
_diffrn_measurement_method '\w scans'
_diffrn_radiation_type MoK\a
_diffrn_radiation_wavelength 0.71073
_diffrn_reflns_av_R_equivalents 0.0235
_diffrn_reflns_av_unetI/netI 0.0329
_diffrn_reflns_Laue_measured_fraction_full 0.998
_diffrn_reflns_Laue_measured_fraction_max 0.836
_diffrn_reflns_limit_h_max 13
_diffrn_reflns_limit_h_min -12
_diffrn_reflns_limit_k_max 15
_diffrn_reflns_limit_k_min -15
_diffrn_reflns_limit_l_max 24
_diffrn_reflns_limit_l_min -22
_diffrn_reflns_number 18750
_diffrn_reflns_point_group_measured_fraction_full 0.998
_diffrn_reflns_point_group_measured_fraction_max 0.836
_diffrn_reflns_theta_full 25.242
_diffrn_reflns_theta_max 29.427
_diffrn_reflns_theta_min 2.826
_diffrn_source 'SuperNova (Mo) X-ray Source'
_exptl_absorpt_coefficient_mu 1.455
_exptl_absorpt_correction_T_max 1.00000
_exptl_absorpt_correction_T_min 0.61830
_exptl_absorpt_correction_type multi-scan
_exptl_absorpt_process_details
;
CrysAlisPro 1.171.39.27b (Rigaku Oxford Diffraction, 2015)
Empirical absorption correction using spherical harmonics,
 implemented in SCALE3 ABSPACK scaling algorithm.
;
_exptl_crystal_colour green
_exptl_crystal_density_diffrn 1.645
_exptl_crystal_description prism
_exptl_crystal_F_000 952
_exptl_crystal_size_max 0.49
_exptl_crystal_size_mid 0.36
_exptl_crystal_size_min 0.18
_refine_diff_density_max 0.384
_refine_diff_density_min -0.507
_refine_diff_density_rms 0.085
_refine_ls_extinction_method none
_refine_ls_goodness_of_fit_ref 1.042
_refine_ls_hydrogen_treatment mixed
_refine_ls_matrix_type full
_refine_ls_number_parameters 522
_refine_ls_number_reflns 8814
_refine_ls_number_restraints 0
_refine_ls_restrained_S_all 1.042
_refine_ls_R_factor_all 0.0468
_refine_ls_R_factor_gt 0.0343
_refine_ls_shift/su_max 0.001
_refine_ls_shift/su_mean 0.000
_refine_ls_structure_factor_coef Fsqd
_refine_ls_weighting_details 'w=1/[\s^2^(Fo^2^)+(0.0433P)^2^+0.3707P] where P=(Fo^2^+2Fc^2^)/3'
_refine_ls_weighting_scheme calc
_refine_ls_wR_factor_gt 0.0820
_refine_ls_wR_factor_ref 0.0912
_reflns_Friedel_coverage 0.000
_reflns_number_gt 7190
_reflns_number_total 8814
_reflns_threshold_expression 'I > 2\s(I)'
_cod_data_source_file d0dt03989f2.cif
_cod_data_source_block D_CCDC2
_cod_depositor_comments
;
Adding full bibliography for 7706668--7706674.cif.

2024-11-09
Z value and formula fixed to values more according to usual
chemical conventions.                 miguel
;
_cod_original_formula_sum 'C42 H30 Cl4 Cu2 F2 N6 O'
_cod_original_formula_weight 941.60
_cod_original_formula_moiety 'C42 H30 Cl4 Cu2 F2 N6 O'
_cod_original_formula_units_Z 2
_cod_original_cell_volume 1900.93(13)
_cod_database_code 7706670
_shelx_shelxl_version_number 2018/3
_shelx_space_group_comment
;
The symmetry employed for this shelxl refinement is uniquely defined
by the following loop, which should always be used as a source of
symmetry information in preference to the above space-group names.
They are only intended as comments.
;

loop_
_space_group_symop_operation_xyz
'x, y, z'
'-x, -y, -z'

loop_
_atom_site_label
_atom_site_type_symbol
_atom_site_fract_x
_atom_site_fract_y
_atom_site_fract_z
_atom_site_U_iso_or_equiv
_atom_site_adp_type
_atom_site_occupancy
_atom_site_site_symmetry_order
_atom_site_calc_flag
_atom_site_refinement_flags_posn
_atom_site_refinement_flags_adp
_atom_site_refinement_flags_occupancy
_atom_site_disorder_assembly
_atom_site_disorder_group
Cu1 Cu 0.14977(3) 0.35379(2) 0.51434(2) 0.03576(8) Uani 1 1 d . . . . .
Cu2 Cu 0.62762(3) 0.06412(2) 0.17279(2) 0.03831(8) Uani 1 1 d . . . . .
Cl1 Cl -0.05813(6) 0.32748(6) 0.59708(3) 0.04944(14) Uani 1 1 d . . . . .
Cl2 Cl 0.29908(6) 0.20770(5) 0.58306(3) 0.04852(14) Uani 1 1 d . . . . .
Cl3 Cl 0.80174(7) 0.14669(7) 0.20606(4) 0.06398(19) Uani 1 1 d . . . . .
Cl4 Cl 0.49014(6) 0.23679(5) 0.12713(3) 0.04649(14) Uani 1 1 d . . . . .
F1 F 0.9425(2) 0.6740(2) 0.04800(11) 0.0987(7) Uani 1 1 d . . . . .
F2 F 0.0886(2) -0.65836(16) 0.12594(11) 0.0884(6) Uani 1 1 d . . . . .
N1 N 0.12230(17) 0.25646(15) 0.43203(10) 0.0362(4) Uani 1 1 d . . . . .
N2 N 0.28640(17) 0.42485(14) 0.42169(10) 0.0329(4) Uani 1 1 d . . . . .
N6 N 0.72348(18) 0.03640(15) 0.06215(11) 0.0386(4) Uani 1 1 d . . . . .
N3 N 0.20832(19) 0.49814(16) 0.55293(10) 0.0386(4) Uani 1 1 d . . . . .
N4 N 0.50642(19) 0.02360(16) 0.28364(11) 0.0411(4) Uani 1 1 d . . . . .
N5 N 0.52315(17) -0.07117(15) 0.16240(10) 0.0344(4) Uani 1 1 d . . . . .
C1 C 0.0288(2) 0.1704(2) 0.44321(14) 0.0440(5) Uani 1 1 d . . . . .
H1A H -0.030145 0.151010 0.492689 0.053 Uiso 1 1 calc R U . . .
C2 C 0.0172(2) 0.1100(2) 0.38399(15) 0.0497(6) Uani 1 1 d . . . . .
H2A H -0.048737 0.051122 0.393243 0.060 Uiso 1 1 calc R U . . .
C3 C 0.1044(2) 0.1382(2) 0.31119(15) 0.0487(6) Uani 1 1 d . . . . .
H3A H 0.097229 0.099062 0.270280 0.058 Uiso 1 1 calc R U . . .
C4 C 0.2032(2) 0.2249(2) 0.29868(13) 0.0418(5) Uani 1 1 d . . . . .
H4A H 0.263859 0.243980 0.249754 0.050 Uiso 1 1 calc R U . . .
C5 C 0.2098(2) 0.28247(18) 0.36037(12) 0.0340(4) Uani 1 1 d . . . . .
C6 C 0.3089(2) 0.37762(18) 0.35536(12) 0.0332(4) Uani 1 1 d . . . . .
C7 C 0.4145(2) 0.41899(18) 0.29142(12) 0.0363(4) Uani 1 1 d . . . . .
H7A H 0.429186 0.386175 0.245468 0.044 Uiso 1 1 calc R U . . .
C8 C 0.4992(2) 0.51097(18) 0.29657(12) 0.0351(4) Uani 1 1 d . . . . .
C9 C 0.4693(2) 0.56050(18) 0.36556(12) 0.0364(4) Uani 1 1 d . . . . .
H9A H 0.521900 0.622929 0.370304 0.044 Uiso 1 1 calc R U . . .
C10 C 0.3613(2) 0.51648(17) 0.42677(12) 0.0333(4) Uani 1 1 d . . . . .
C11 C 0.3131(2) 0.56077(18) 0.50255(12) 0.0345(4) Uani 1 1 d . . . . .
C12 C 0.3652(2) 0.6600(2) 0.52040(14) 0.0439(5) Uani 1 1 d . . . . .
H12A H 0.438809 0.701516 0.485611 0.053 Uiso 1 1 calc R U . . .
C13 C 0.3050(3) 0.6960(2) 0.59134(15) 0.0531(6) Uani 1 1 d . . . . .
H13A H 0.336458 0.764140 0.603963 0.064 Uiso 1 1 calc R U . . .
C14 C 0.1990(3) 0.6320(2) 0.64338(15) 0.0511(6) Uani 1 1 d . . . . .
H14A H 0.159359 0.654782 0.691751 0.061 Uiso 1 1 calc R U . . .
C15 C 0.1535(3) 0.5337(2) 0.62207(13) 0.0468(5) Uani 1 1 d . . . . .
H15A H 0.081609 0.489886 0.656921 0.056 Uiso 1 1 calc R U . . .
C16 C 0.6175(2) 0.55361(19) 0.23085(13) 0.0379(5) Uani 1 1 d . . . . .
C17 C 0.6817(2) 0.6610(2) 0.22778(14) 0.0458(5) Uani 1 1 d . . . . .
H17A H 0.650849 0.705782 0.267861 0.055 Uiso 1 1 calc R U . . .
C18 C 0.7904(3) 0.7020(2) 0.16618(17) 0.0577(7) Uani 1 1 d . . . . .
H18A H 0.832255 0.774335 0.164021 0.069 Uiso 1 1 calc R U . . .
C19 C 0.8351(3) 0.6341(3) 0.10858(17) 0.0646(7) Uani 1 1 d . . . . .
C20 C 0.7793(3) 0.5258(3) 0.11026(16) 0.0659(7) Uani 1 1 d . . . . .
H20A H 0.814542 0.479670 0.071402 0.079 Uiso 1 1 calc R U . . .
C21 C 0.6685(3) 0.4868(2) 0.17161(15) 0.0524(6) Uani 1 1 d . . . . .
H21A H 0.627578 0.414343 0.173102 0.063 Uiso 1 1 calc R U . . .
C31 C 0.5066(3) 0.0799(2) 0.34347(14) 0.0527(6) Uani 1 1 d . . . . .
H31A H 0.570024 0.140559 0.335809 0.063 Uiso 1 1 calc R U . . .
C32 C 0.4178(3) 0.0530(2) 0.41605(15) 0.0510(6) Uani 1 1 d . . . . .
H32A H 0.420627 0.094478 0.456586 0.061 Uiso 1 1 calc R U . . .
C33 C 0.3249(3) -0.0367(2) 0.42718(13) 0.0464(5) Uani 1 1 d . . . . .
H33A H 0.263897 -0.057322 0.475825 0.056 Uiso 1 1 calc R U . . .
C34 C 0.3224(2) -0.0966(2) 0.36555(13) 0.0429(5) Uani 1 1 d . . . . .
H34A H 0.259978 -0.157660 0.372252 0.051 Uiso 1 1 calc R U . . .
C35 C 0.4138(2) -0.06402(18) 0.29452(12) 0.0351(4) Uani 1 1 d . . . . .
C36 C 0.4233(2) -0.11880(17) 0.22331(12) 0.0333(4) Uani 1 1 d . . . . .
C37 C 0.3445(2) -0.21186(18) 0.21675(12) 0.0357(4) Uani 1 1 d . . . . .
H37A H 0.275150 -0.244400 0.259151 0.043 Uiso 1 1 calc R U . . .
C38 C 0.3703(2) -0.25621(17) 0.14594(12) 0.0340(4) Uani 1 1 d . . . . .
C39 C 0.4746(2) -0.20388(18) 0.08321(12) 0.0358(4) Uani 1 1 d . . . . .
H39A H 0.492635 -0.230630 0.034969 0.043 Uiso 1 1 calc R U . . .
C40 C 0.5504(2) -0.11194(17) 0.09377(12) 0.0336(4) Uani 1 1 d . . . . .
C41 C 0.6679(2) -0.05043(18) 0.03562(12) 0.0361(4) Uani 1 1 d . . . . .
C42 C 0.7191(2) -0.0770(2) -0.03875(14) 0.0467(5) Uani 1 1 d . . . . .
H42A H 0.680544 -0.137369 -0.055876 0.056 Uiso 1 1 calc R U . . .
C43 C 0.8288(3) -0.0124(2) -0.08746(15) 0.0557(6) Uani 1 1 d . . . . .
H43A H 0.865927 -0.029568 -0.137722 0.067 Uiso 1 1 calc R U . . .
C44 C 0.8827(3) 0.0772(2) -0.06135(15) 0.0552(6) Uani 1 1 d . . . . .
H44A H 0.955110 0.122837 -0.094192 0.066 Uiso 1 1 calc R U . . .
C45 C 0.8287(2) 0.0991(2) 0.01385(15) 0.0488(6) Uani 1 1 d . . . . .
H45A H 0.866550 0.159204 0.031667 0.059 Uiso 1 1 calc R U . . .
C46 C 0.2924(2) -0.35987(18) 0.13850(12) 0.0347(4) Uani 1 1 d . . . . .
C47 C 0.3474(2) -0.4336(2) 0.08412(16) 0.0511(6) Uani 1 1 d . . . . .
H47A H 0.432490 -0.415515 0.050130 0.061 Uiso 1 1 calc R U . . .
C48 C 0.2785(3) -0.5336(2) 0.07923(18) 0.0579(7) Uani 1 1 d . . . . .
H48A H 0.316222 -0.582451 0.042364 0.069 Uiso 1 1 calc R U . . .
C49 C 0.1554(3) -0.5588(2) 0.12918(16) 0.0555(7) Uani 1 1 d . . . . .
C50 C 0.0950(3) -0.4879(3) 0.18245(16) 0.0712(9) Uani 1 1 d . . . . .
H50A H 0.008946 -0.506509 0.215174 0.085 Uiso 1 1 calc R U . . .
C51 C 0.1640(3) -0.3871(3) 0.18724(15) 0.0574(7) Uani 1 1 d . . . . .
H51A H 0.123873 -0.337749 0.223320 0.069 Uiso 1 1 calc R U . . .
O1 O 0.9612(4) -0.1077(3) 0.2567(2) 0.1039(10) Uani 1 1 d . . . . .
H01E H 0.892(5) -0.065(4) 0.254(3) 0.12(2) Uiso 1 1 d . . . . .
H01F H 0.942(5) -0.147(4) 0.301(3) 0.138(19) Uiso 1 1 d . . . . .

loop_
_atom_site_aniso_label
_atom_site_aniso_U_11
_atom_site_aniso_U_22
_atom_site_aniso_U_33
_atom_site_aniso_U_23
_atom_site_aniso_U_13
_atom_site_aniso_U_12
Cu1 0.03307(14) 0.04282(15) 0.02927(14) -0.00772(11) 0.00015(11) -0.00691(10)
Cu2 0.03738(15) 0.04005(15) 0.03763(15) -0.01048(11) -0.00294(12) -0.01143(11)
Cl1 0.0331(3) 0.0688(4) 0.0422(3) -0.0124(3) 0.0035(2) -0.0058(2)
Cl2 0.0442(3) 0.0569(3) 0.0413(3) -0.0058(2) -0.0070(3) 0.0060(2)
Cl3 0.0502(4) 0.0800(5) 0.0681(4) -0.0177(3) -0.0165(3) -0.0238(3)
Cl4 0.0527(3) 0.0451(3) 0.0420(3) -0.0119(2) -0.0084(3) 0.0016(2)
F1 0.0785(12) 0.1326(17) 0.0670(12) -0.0163(11) 0.0322(10) -0.0523(12)
F2 0.1126(15) 0.0701(11) 0.0914(13) -0.0125(10) -0.0295(12) -0.0531(10)
N1 0.0323(9) 0.0419(10) 0.0330(9) -0.0069(7) -0.0022(7) -0.0075(7)
N2 0.0320(8) 0.0357(9) 0.0293(9) -0.0044(7) -0.0034(7) -0.0044(7)
N6 0.0349(9) 0.0404(10) 0.0379(10) -0.0081(8) 0.0002(8) -0.0082(7)
N3 0.0420(10) 0.0422(10) 0.0311(9) -0.0087(7) -0.0050(8) -0.0022(8)
N4 0.0441(10) 0.0453(10) 0.0361(10) -0.0120(8) -0.0070(8) -0.0108(8)
N5 0.0351(9) 0.0343(9) 0.0320(9) -0.0081(7) -0.0006(7) -0.0056(7)
C1 0.0371(12) 0.0496(13) 0.0426(13) -0.0097(10) 0.0009(10) -0.0121(10)
C2 0.0404(12) 0.0534(14) 0.0559(15) -0.0154(11) -0.0032(11) -0.0152(10)
C3 0.0481(13) 0.0543(14) 0.0488(14) -0.0203(11) -0.0105(12) -0.0079(11)
C4 0.0396(12) 0.0505(13) 0.0347(11) -0.0106(9) -0.0030(10) -0.0067(10)
C5 0.0304(10) 0.0386(11) 0.0317(10) -0.0046(8) -0.0050(9) -0.0031(8)
C6 0.0318(10) 0.0381(11) 0.0295(10) -0.0055(8) -0.0063(8) -0.0022(8)
C7 0.0356(11) 0.0432(11) 0.0285(10) -0.0064(9) -0.0029(9) -0.0050(9)
C8 0.0310(10) 0.0389(11) 0.0325(11) 0.0003(8) -0.0056(9) -0.0037(8)
C9 0.0341(11) 0.0362(11) 0.0380(11) -0.0033(9) -0.0071(9) -0.0064(8)
C10 0.0330(10) 0.0351(10) 0.0318(10) -0.0040(8) -0.0084(9) -0.0012(8)
C11 0.0326(10) 0.0379(11) 0.0334(11) -0.0050(8) -0.0092(9) -0.0006(8)
C12 0.0446(12) 0.0461(12) 0.0432(13) -0.0102(10) -0.0112(11) -0.0049(10)
C13 0.0620(16) 0.0524(14) 0.0528(15) -0.0206(12) -0.0177(13) -0.0083(12)
C14 0.0613(15) 0.0567(14) 0.0383(13) -0.0196(11) -0.0087(12) 0.0012(12)
C15 0.0522(14) 0.0519(13) 0.0338(12) -0.0108(10) -0.0011(10) -0.0026(10)
C16 0.0313(10) 0.0461(12) 0.0342(11) -0.0024(9) -0.0057(9) -0.0041(9)
C17 0.0388(12) 0.0480(13) 0.0464(13) -0.0046(10) -0.0020(10) -0.0081(10)
C18 0.0457(14) 0.0604(16) 0.0594(17) -0.0025(13) 0.0016(12) -0.0189(12)
C19 0.0484(15) 0.087(2) 0.0486(16) -0.0029(14) 0.0081(12) -0.0263(14)
C20 0.0548(16) 0.093(2) 0.0463(15) -0.0236(14) 0.0110(13) -0.0206(15)
C21 0.0470(14) 0.0636(16) 0.0443(14) -0.0145(11) 0.0023(11) -0.0165(11)
C31 0.0612(16) 0.0588(15) 0.0432(14) -0.0211(11) -0.0085(12) -0.0161(12)
C32 0.0607(15) 0.0577(14) 0.0401(13) -0.0208(11) -0.0125(12) -0.0004(12)
C33 0.0509(14) 0.0545(14) 0.0315(11) -0.0120(10) -0.0012(10) 0.0012(11)
C34 0.0453(13) 0.0447(12) 0.0362(12) -0.0095(9) -0.0004(10) -0.0070(10)
C35 0.0371(11) 0.0356(10) 0.0323(11) -0.0092(8) -0.0044(9) -0.0013(8)
C36 0.0331(10) 0.0329(10) 0.0322(10) -0.0072(8) -0.0024(9) -0.0027(8)
C37 0.0354(11) 0.0365(11) 0.0328(11) -0.0055(8) -0.0015(9) -0.0077(8)
C38 0.0340(10) 0.0332(10) 0.0344(11) -0.0056(8) -0.0059(9) -0.0051(8)
C39 0.0375(11) 0.0381(11) 0.0303(10) -0.0094(8) -0.0009(9) -0.0055(8)
C40 0.0343(10) 0.0343(10) 0.0305(10) -0.0068(8) -0.0018(9) -0.0056(8)
C41 0.0334(11) 0.0361(11) 0.0360(11) -0.0053(8) -0.0022(9) -0.0037(8)
C42 0.0477(13) 0.0513(13) 0.0382(12) -0.0118(10) 0.0021(11) -0.0111(10)
C43 0.0503(14) 0.0711(17) 0.0389(13) -0.0119(12) 0.0088(11) -0.0123(12)
C44 0.0435(13) 0.0655(16) 0.0465(14) -0.0032(12) 0.0094(11) -0.0180(11)
C45 0.0401(12) 0.0504(14) 0.0519(15) -0.0075(11) 0.0004(11) -0.0154(10)
C46 0.0355(10) 0.0366(11) 0.0324(11) -0.0051(8) -0.0078(9) -0.0066(8)
C47 0.0393(12) 0.0486(13) 0.0661(17) -0.0227(12) -0.0015(12) -0.0057(10)
C48 0.0588(16) 0.0437(13) 0.0792(19) -0.0282(13) -0.0180(15) -0.0013(11)
C49 0.0718(18) 0.0458(14) 0.0538(16) 0.0000(11) -0.0252(14) -0.0260(12)
C50 0.0713(19) 0.098(2) 0.0432(15) -0.0141(15) 0.0051(14) -0.0540(17)
C51 0.0564(15) 0.0765(18) 0.0399(13) -0.0222(12) 0.0050(12) -0.0307(13)
O1 0.124(3) 0.0835(19) 0.0776(19) 0.0013(15) 0.0235(17) -0.0116(18)

loop_
_atom_type_symbol
_atom_type_description
_atom_type_scat_dispersion_real
_atom_type_scat_dispersion_imag
_atom_type_scat_source
C C 0.0033 0.0016 'International Tables Vol C Tables 4.2.6.8 and 6.1.1.4'
H H 0.0000 0.0000 'International Tables Vol C Tables 4.2.6.8 and 6.1.1.4'
N N 0.0061 0.0033 'International Tables Vol C Tables 4.2.6.8 and 6.1.1.4'
O O 0.0106 0.0060 'International Tables Vol C Tables 4.2.6.8 and 6.1.1.4'
Cu Cu 0.3201 1.2651 'International Tables Vol C Tables 4.2.6.8 and 6.1.1.4'
Cl Cl 0.1484 0.1585 'International Tables Vol C Tables 4.2.6.8 and 6.1.1.4'
F F 0.0171 0.0103 'International Tables Vol C Tables 4.2.6.8 and 6.1.1.4'

loop_
_geom_angle_atom_site_label_1
_geom_angle_atom_site_label_2
_geom_angle_atom_site_label_3
_geom_angle
_geom_angle_site_symmetry_1
_geom_angle_site_symmetry_3
_geom_angle_publ_flag
N2 Cu1 N3 79.03(7) . . ?
N2 Cu1 N1 78.76(7) . . ?
N3 Cu1 N1 155.85(7) . . ?
N2 Cu1 Cl1 157.19(5) . . ?
N3 Cu1 Cl1 97.98(6) . . ?
N1 Cu1 Cl1 98.81(5) . . ?
N2 Cu1 Cl2 99.94(5) . . ?
N3 Cu1 Cl2 94.18(5) . . ?
N1 Cu1 Cl2 98.85(5) . . ?
Cl1 Cu1 Cl2 102.84(2) . . ?
N5 Cu2 N4 78.57(7) . . ?
N5 Cu2 N6 79.07(7) . . ?
N4 Cu2 N6 156.64(7) . . ?
N5 Cu2 Cl3 153.85(5) . . ?
N4 Cu2 Cl3 97.47(5) . . ?
N6 Cu2 Cl3 99.61(5) . . ?
N5 Cu2 Cl4 102.08(5) . . ?
N4 Cu2 Cl4 96.09(5) . . ?
N6 Cu2 Cl4 95.11(5) . . ?
Cl3 Cu2 Cl4 104.04(3) . . ?
C1 N1 C5 118.55(19) . . ?
C1 N1 Cu1 126.34(15) . . ?
C5 N1 Cu1 115.10(13) . . ?
C10 N2 C6 121.03(17) . . ?
C10 N2 Cu1 119.18(14) . . ?
C6 N2 Cu1 119.70(13) . . ?
C45 N6 C41 118.8(2) . . ?
C45 N6 Cu2 126.08(16) . . ?
C41 N6 Cu2 115.00(14) . . ?
C15 N3 C11 118.92(19) . . ?
C15 N3 Cu1 126.33(16) . . ?
C11 N3 Cu1 114.75(14) . . ?
C31 N4 C35 118.5(2) . . ?
C31 N4 Cu2 125.49(16) . . ?
C35 N4 Cu2 115.92(14) . . ?
C40 N5 C36 121.35(17) . . ?
C40 N5 Cu2 119.22(14) . . ?
C36 N5 Cu2 119.40(14) . . ?
N1 C1 C2 122.3(2) . . ?
N1 C1 H1A 118.9 . . ?
C2 C1 H1A 118.9 . . ?
C3 C2 C1 118.9(2) . . ?
C3 C2 H2A 120.5 . . ?
C1 C2 H2A 120.5 . . ?
C2 C3 C4 119.9(2) . . ?
C2 C3 H3A 120.1 . . ?
C4 C3 H3A 120.1 . . ?
C5 C4 C3 118.6(2) . . ?
C5 C4 H4A 120.7 . . ?
C3 C4 H4A 120.7 . . ?
N1 C5 C4 121.77(19) . . ?
N1 C5 C6 113.68(18) . . ?
C4 C5 C6 124.54(19) . . ?
N2 C6 C7 120.73(18) . . ?
N2 C6 C5 112.39(18) . . ?
C7 C6 C5 126.87(19) . . ?
C6 C7 C8 119.45(19) . . ?
C6 C7 H7A 120.3 . . ?
C8 C7 H7A 120.3 . . ?
C9 C8 C7 117.97(19) . . ?
C9 C8 C16 121.00(19) . . ?
C7 C8 C16 121.03(19) . . ?
C10 C9 C8 119.75(19) . . ?
C10 C9 H9A 120.1 . . ?
C8 C9 H9A 120.1 . . ?
N2 C10 C9 120.94(19) . . ?
N2 C10 C11 112.32(18) . . ?
C9 C10 C11 126.74(19) . . ?
N3 C11 C12 121.7(2) . . ?
N3 C11 C10 114.14(18) . . ?
C12 C11 C10 124.1(2) . . ?
C11 C12 C13 118.2(2) . . ?
C11 C12 H12A 120.9 . . ?
C13 C12 H12A 120.9 . . ?
C14 C13 C12 120.5(2) . . ?
C14 C13 H13A 119.7 . . ?
C12 C13 H13A 119.7 . . ?
C15 C14 C13 118.1(2) . . ?
C15 C14 H14A 120.9 . . ?
C13 C14 H14A 120.9 . . ?
N3 C15 C14 122.6(2) . . ?
N3 C15 H15A 118.7 . . ?
C14 C15 H15A 118.7 . . ?
C21 C16 C17 118.2(2) . . ?
C21 C16 C8 121.0(2) . . ?
C17 C16 C8 120.8(2) . . ?
C18 C17 C16 121.1(2) . . ?
C18 C17 H17A 119.5 . . ?
C16 C17 H17A 119.5 . . ?
C19 C18 C17 118.5(2) . . ?
C19 C18 H18A 120.8 . . ?
C17 C18 H18A 120.8 . . ?
F1 C19 C18 118.7(3) . . ?
F1 C19 C20 118.4(3) . . ?
C18 C19 C20 122.9(3) . . ?
C19 C20 C21 118.0(3) . . ?
C19 C20 H20A 121.0 . . ?
C21 C20 H20A 121.0 . . ?
C20 C21 C16 121.4(2) . . ?
C20 C21 H21A 119.3 . . ?
C16 C21 H21A 119.3 . . ?
N4 C31 C32 123.2(2) . . ?
N4 C31 H31A 118.4 . . ?
C32 C31 H31A 118.4 . . ?
C33 C32 C31 118.2(2) . . ?
C33 C32 H32A 120.9 . . ?
C31 C32 H32A 120.9 . . ?
C32 C33 C34 119.7(2) . . ?
C32 C33 H33A 120.2 . . ?
C34 C33 H33A 120.2 . . ?
C35 C34 C33 118.7(2) . . ?
C35 C34 H34A 120.6 . . ?
C33 C34 H34A 120.6 . . ?
N4 C35 C34 121.69(19) . . ?
N4 C35 C36 113.19(18) . . ?
C34 C35 C36 125.12(19) . . ?
N5 C36 C37 120.70(19) . . ?
N5 C36 C35 112.69(17) . . ?
C37 C36 C35 126.58(19) . . ?
C36 C37 C38 119.32(19) . . ?
C36 C37 H37A 120.3 . . ?
C38 C37 H37A 120.3 . . ?
C37 C38 C39 118.59(18) . . ?
C37 C38 C46 120.53(18) . . ?
C39 C38 C46 120.83(19) . . ?
C40 C39 C38 119.27(19) . . ?
C40 C39 H39A 120.4 . . ?
C38 C39 H39A 120.4 . . ?
N5 C40 C39 120.76(19) . . ?
N5 C40 C41 112.65(17) . . ?
C39 C40 C41 126.58(19) . . ?
N6 C41 C42 121.6(2) . . ?
N6 C41 C40 113.87(18) . . ?
C42 C41 C40 124.5(2) . . ?
C41 C42 C43 118.8(2) . . ?
C41 C42 H42A 120.6 . . ?
C43 C42 H42A 120.6 . . ?
C44 C43 C42 119.6(2) . . ?
C44 C43 H43A 120.2 . . ?
C42 C43 H43A 120.2 . . ?
C43 C44 C45 119.3(2) . . ?
C43 C44 H44A 120.4 . . ?
C45 C44 H44A 120.3 . . ?
N6 C45 C44 121.9(2) . . ?
N6 C45 H45A 119.1 . . ?
C44 C45 H45A 119.1 . . ?
C47 C46 C51 118.2(2) . . ?
C47 C46 C38 121.0(2) . . ?
C51 C46 C38 120.8(2) . . ?
C48 C47 C46 121.5(2) . . ?
C48 C47 H47A 119.3 . . ?
C46 C47 H47A 119.3 . . ?
C49 C48 C47 118.5(3) . . ?
C49 C48 H48A 120.8 . . ?
C47 C48 H48A 120.8 . . ?
C48 C49 F2 118.8(3) . . ?
C48 C49 C50 122.5(2) . . ?
F2 C49 C50 118.6(3) . . ?
C49 C50 C51 119.0(3) . . ?
C49 C50 H50A 120.5 . . ?
C51 C50 H50A 120.5 . . ?
C46 C51 C50 120.3(3) . . ?
C46 C51 H51A 119.9 . . ?
C50 C51 H51A 119.9 . . ?
H01E O1 H01F 103(5) . . ?

loop_
_geom_bond_atom_site_label_1
_geom_bond_atom_site_label_2
_geom_bond_distance
_geom_bond_site_symmetry_2
_geom_bond_publ_flag
Cu1 N2 1.9488(17) . ?
Cu1 N3 2.0415(18) . ?
Cu1 N1 2.0475(17) . ?
Cu1 Cl1 2.2467(6) . ?
Cu1 Cl2 2.4919(6) . ?
Cu2 N5 1.9579(16) . ?
Cu2 N4 2.0359(19) . ?
Cu2 N6 2.0382(18) . ?
Cu2 Cl3 2.2543(6) . ?
Cu2 Cl4 2.4396(6) . ?
F1 C19 1.360(3) . ?
F2 C49 1.357(3) . ?
N1 C1 1.344(3) . ?
N1 C5 1.354(3) . ?
N2 C10 1.339(3) . ?
N2 C6 1.341(3) . ?
N6 C45 1.336(3) . ?
N6 C41 1.356(3) . ?
N3 C15 1.340(3) . ?
N3 C11 1.346(3) . ?
N4 C31 1.329(3) . ?
N4 C35 1.352(3) . ?
N5 C40 1.338(3) . ?
N5 C36 1.340(3) . ?
C1 C2 1.376(3) . ?
C1 H1A 0.9300 . ?
C2 C3 1.370(3) . ?
C2 H2A 0.9300 . ?
C3 C4 1.383(3) . ?
C3 H3A 0.9300 . ?
C4 C5 1.381(3) . ?
C4 H4A 0.9300 . ?
C5 C6 1.480(3) . ?
C6 C7 1.385(3) . ?
C7 C8 1.405(3) . ?
C7 H7A 0.9300 . ?
C8 C9 1.395(3) . ?
C8 C16 1.484(3) . ?
C9 C10 1.381(3) . ?
C9 H9A 0.9300 . ?
C10 C11 1.480(3) . ?
C11 C12 1.378(3) . ?
C12 C13 1.381(3) . ?
C12 H12A 0.9300 . ?
C13 C14 1.372(4) . ?
C13 H13A 0.9300 . ?
C14 C15 1.368(3) . ?
C14 H14A 0.9300 . ?
C15 H15A 0.9300 . ?
C16 C21 1.387(3) . ?
C16 C17 1.392(3) . ?
C17 C18 1.381(3) . ?
C17 H17A 0.9300 . ?
C18 C19 1.364(4) . ?
C18 H18A 0.9300 . ?
C19 C20 1.367(4) . ?
C20 C21 1.386(3) . ?
C20 H20A 0.9300 . ?
C21 H21A 0.9300 . ?
C31 C32 1.373(4) . ?
C31 H31A 0.9300 . ?
C32 C33 1.370(3) . ?
C32 H32A 0.9300 . ?
C33 C34 1.387(3) . ?
C33 H33A 0.9300 . ?
C34 C35 1.372(3) . ?
C34 H34A 0.9300 . ?
C35 C36 1.480(3) . ?
C36 C37 1.386(3) . ?
C37 C38 1.394(3) . ?
C37 H37A 0.9300 . ?
C38 C39 1.400(3) . ?
C38 C46 1.484(3) . ?
C39 C40 1.383(3) . ?
C39 H39A 0.9300 . ?
C40 C41 1.480(3) . ?
C41 C42 1.375(3) . ?
C42 C43 1.378(3) . ?
C42 H42A 0.9300 . ?
C43 C44 1.369(4) . ?
C43 H43A 0.9300 . ?
C44 C45 1.374(4) . ?
C44 H44A 0.9300 . ?
C45 H45A 0.9300 . ?
C46 C47 1.384(3) . ?
C46 C51 1.385(3) . ?
C47 C48 1.382(3) . ?
C47 H47A 0.9300 . ?
C48 C49 1.349(4) . ?
C48 H48A 0.9300 . ?
C49 C50 1.360(4) . ?
C50 C51 1.390(4) . ?
C50 H50A 0.9300 . ?
C51 H51A 0.9300 . ?
O1 H01E 0.82(4) . ?
O1 H01F 0.81(5) . ?

loop_
_geom_torsion_atom_site_label_1
_geom_torsion_atom_site_label_2
_geom_torsion_atom_site_label_3
_geom_torsion_atom_site_label_4
_geom_torsion
_geom_torsion_site_symmetry_1
_geom_torsion_site_symmetry_2
_geom_torsion_site_symmetry_3
_geom_torsion_site_symmetry_4
_geom_torsion_publ_flag
C5 N1 C1 C2 -1.4(3) . . . . ?
Cu1 N1 C1 C2 179.56(17) . . . . ?
N1 C1 C2 C3 0.3(4) . . . . ?
C1 C2 C3 C4 0.9(4) . . . . ?
C2 C3 C4 C5 -0.9(3) . . . . ?
C1 N1 C5 C4 1.4(3) . . . . ?
Cu1 N1 C5 C4 -179.51(15) . . . . ?
C1 N1 C5 C6 -179.37(17) . . . . ?
Cu1 N1 C5 C6 -0.2(2) . . . . ?
C3 C4 C5 N1 -0.2(3) . . . . ?
C3 C4 C5 C6 -179.39(19) . . . . ?
C10 N2 C6 C7 2.9(3) . . . . ?
Cu1 N2 C6 C7 -173.70(14) . . . . ?
C10 N2 C6 C5 -176.51(16) . . . . ?
Cu1 N2 C6 C5 6.9(2) . . . . ?
N1 C5 C6 N2 -4.0(2) . . . . ?
C4 C5 C6 N2 175.19(18) . . . . ?
N1 C5 C6 C7 176.64(18) . . . . ?
C4 C5 C6 C7 -4.1(3) . . . . ?
N2 C6 C7 C8 0.4(3) . . . . ?
C5 C6 C7 C8 179.68(18) . . . . ?
C6 C7 C8 C9 -2.6(3) . . . . ?
C6 C7 C8 C16 177.04(17) . . . . ?
C7 C8 C9 C10 1.7(3) . . . . ?
C16 C8 C9 C10 -177.98(17) . . . . ?
C6 N2 C10 C9 -3.8(3) . . . . ?
Cu1 N2 C10 C9 172.73(14) . . . . ?
C6 N2 C10 C11 175.77(16) . . . . ?
Cu1 N2 C10 C11 -7.7(2) . . . . ?
C8 C9 C10 N2 1.5(3) . . . . ?
C8 C9 C10 C11 -178.03(17) . . . . ?
C15 N3 C11 C12 0.1(3) . . . . ?
Cu1 N3 C11 C12 -179.43(15) . . . . ?
C15 N3 C11 C10 -177.48(17) . . . . ?
Cu1 N3 C11 C10 3.0(2) . . . . ?
N2 C10 C11 N3 2.7(2) . . . . ?
C9 C10 C11 N3 -177.70(18) . . . . ?
N2 C10 C11 C12 -174.82(18) . . . . ?
C9 C10 C11 C12 4.8(3) . . . . ?
N3 C11 C12 C13 -1.4(3) . . . . ?
C10 C11 C12 C13 176.01(19) . . . . ?
C11 C12 C13 C14 2.0(3) . . . . ?
C12 C13 C14 C15 -1.4(4) . . . . ?
C11 N3 C15 C14 0.5(3) . . . . ?
Cu1 N3 C15 C14 -179.98(17) . . . . ?
C13 C14 C15 N3 0.1(4) . . . . ?
C9 C8 C16 C21 163.9(2) . . . . ?
C7 C8 C16 C21 -15.7(3) . . . . ?
C9 C8 C16 C17 -15.0(3) . . . . ?
C7 C8 C16 C17 165.41(19) . . . . ?
C21 C16 C17 C18 2.0(3) . . . . ?
C8 C16 C17 C18 -179.0(2) . . . . ?
C16 C17 C18 C19 -0.8(4) . . . . ?
C17 C18 C19 F1 -179.7(2) . . . . ?
C17 C18 C19 C20 -1.7(4) . . . . ?
F1 C19 C20 C21 -179.1(3) . . . . ?
C18 C19 C20 C21 2.9(5) . . . . ?
C19 C20 C21 C16 -1.6(4) . . . . ?
C17 C16 C21 C20 -0.8(3) . . . . ?
C8 C16 C21 C20 -179.7(2) . . . . ?
C35 N4 C31 C32 0.4(4) . . . . ?
Cu2 N4 C31 C32 176.60(18) . . . . ?
N4 C31 C32 C33 0.2(4) . . . . ?
C31 C32 C33 C34 -0.4(4) . . . . ?
C32 C33 C34 C35 0.0(3) . . . . ?
C31 N4 C35 C34 -0.9(3) . . . . ?
Cu2 N4 C35 C34 -177.44(16) . . . . ?
C31 N4 C35 C36 179.47(19) . . . . ?
Cu2 N4 C35 C36 2.9(2) . . . . ?
C33 C34 C35 N4 0.7(3) . . . . ?
C33 C34 C35 C36 -179.70(19) . . . . ?
C40 N5 C36 C37 -0.3(3) . . . . ?
Cu2 N5 C36 C37 177.77(14) . . . . ?
C40 N5 C36 C35 177.77(17) . . . . ?
Cu2 N5 C36 C35 -4.1(2) . . . . ?
N4 C35 C36 N5 0.6(2) . . . . ?
C34 C35 C36 N5 -179.02(19) . . . . ?
N4 C35 C36 C37 178.58(19) . . . . ?
C34 C35 C36 C37 -1.1(3) . . . . ?
N5 C36 C37 C38 0.2(3) . . . . ?
C35 C36 C37 C38 -177.59(18) . . . . ?
C36 C37 C38 C39 -0.7(3) . . . . ?
C36 C37 C38 C46 176.88(17) . . . . ?
C37 C38 C39 C40 1.3(3) . . . . ?
C46 C38 C39 C40 -176.29(18) . . . . ?
C36 N5 C40 C39 0.9(3) . . . . ?
Cu2 N5 C40 C39 -177.16(14) . . . . ?
C36 N5 C40 C41 -177.69(17) . . . . ?
Cu2 N5 C40 C41 4.2(2) . . . . ?
C38 C39 C40 N5 -1.4(3) . . . . ?
C38 C39 C40 C41 176.99(18) . . . . ?
C45 N6 C41 C42 1.5(3) . . . . ?
Cu2 N6 C41 C42 178.21(16) . . . . ?
C45 N6 C41 C40 -178.88(18) . . . . ?
Cu2 N6 C41 C40 -2.1(2) . . . . ?
N5 C40 C41 N6 -1.2(2) . . . . ?
C39 C40 C41 N6 -179.71(19) . . . . ?
N5 C40 C41 C42 178.5(2) . . . . ?
C39 C40 C41 C42 -0.1(3) . . . . ?
N6 C41 C42 C43 -0.7(3) . . . . ?
C40 C41 C42 C43 179.7(2) . . . . ?
C41 C42 C43 C44 -0.9(4) . . . . ?
C42 C43 C44 C45 1.7(4) . . . . ?
C41 N6 C45 C44 -0.6(3) . . . . ?
Cu2 N6 C45 C44 -176.97(18) . . . . ?
C43 C44 C45 N6 -1.0(4) . . . . ?
C37 C38 C46 C47 -154.8(2) . . . . ?
C39 C38 C46 C47 22.7(3) . . . . ?
C37 C38 C46 C51 23.5(3) . . . . ?
C39 C38 C46 C51 -158.9(2) . . . . ?
C51 C46 C47 C48 -1.5(3) . . . . ?
C38 C46 C47 C48 176.9(2) . . . . ?
C46 C47 C48 C49 -0.2(4) . . . . ?
C47 C48 C49 F2 -178.5(2) . . . . ?
C47 C48 C49 C50 1.8(4) . . . . ?
C48 C49 C50 C51 -1.7(4) . . . . ?
F2 C49 C50 C51 178.7(2) . . . . ?
C47 C46 C51 C50 1.6(4) . . . . ?
C38 C46 C51 C50 -176.8(2) . . . . ?
C49 C50 C51 C46 -0.1(4) . . . . ?
